data_2238787
loop_
_publ_author_name
'Bruda, Sandra'
'Turnbull, Mark M.'
'Wikaira, Jan L.'

_publ_section_title
;
 Aqua(azido)[<i>N</i>-(pyridin-2-ylcarbonyl)pyridine-2-carboxamido-\k^3^<i>N</i>,<i>N</i>',<i>N</i>'']copper(II)
;
_journal_issue 11
_journal_name_full 'Acta Crystallographica Section E'
_journal_page_first m598
_journal_page_last m599
_journal_paper_doi 10.1107/S1600536813027499
_journal_volume 69
_journal_year 2013
_chemical_formula_iupac '[Cu (C12 H8 N3 O2) (N3) (H2 O1)]'
_chemical_formula_moiety 'C12 H10 Cu N6 O3'
_chemical_formula_sum 'C12 H10 Cu N6 O3'
_chemical_formula_weight 349.80
_chemical_name_systematic
Aqua(azido)[<i>N</i>-(pyridin-2-ylcarbonyl)pyridine-2-carboxamido-\k^3^<i>N</i>,<i>N</i>',<i>N</i>'']copper(II)
_space_group_IT_number 2
_symmetry_cell_setting triclinic
_symmetry_space_group_name_Hall '-P 1'
_symmetry_space_group_name_H-M 'P -1'
_atom_sites_solution_hydrogens geom
_atom_sites_solution_primary direct
_atom_sites_solution_secondary difmap
_audit_creation_method SHELXL-97
_cell_angle_alpha 78.186(9)
_cell_angle_beta 84.118(8)
_cell_angle_gamma 70.040(7)
_cell_formula_units_Z 2
_cell_length_a 7.402(4)
_cell_length_b 8.900(5)
_cell_length_c 10.606(6)
_cell_measurement_reflns_used 2526
_cell_measurement_temperature 168(2)
_cell_measurement_theta_max 26.03
_cell_measurement_theta_min 2.87
_cell_volume 642.4(6)
_computing_cell_refinement 'SAINT (Siemens, 1996)'
_computing_data_collection 'SMART (Siemens, 1996)'
_computing_data_reduction 'SAINT (Siemens, 1996)'
_computing_molecular_graphics 'SHELXTL (Sheldrick, 2008)'
_computing_publication_material
;
SHELXL97 (Sheldrick, 2008), enCIFer (Allen <i>et al.</i>, 2004)
and
publCIF (Westrip, 2010)
;
_computing_structure_refinement 'SHELXL97 (Sheldrick, 2008)'
_computing_structure_solution 'SHELXS97 (Sheldrick, 2008)'
_diffrn_ambient_temperature 168(2)
_diffrn_measured_fraction_theta_full 0.993
_diffrn_measured_fraction_theta_max 0.993
_diffrn_measurement_device_type 'Bruker SMART CCD area-detector'
_diffrn_measurement_method '\f & \w scans'
_diffrn_radiation_monochromator graphite
_diffrn_radiation_source 'fine-focus sealed tube'
_diffrn_radiation_type MoK\a
_diffrn_radiation_wavelength 0.71073
_diffrn_reflns_av_R_equivalents 0.0629
_diffrn_reflns_av_sigmaI/netI 0.0700
_diffrn_reflns_limit_h_max 8
_diffrn_reflns_limit_h_min -8
_diffrn_reflns_limit_k_max 10
_diffrn_reflns_limit_k_min -9
_diffrn_reflns_limit_l_max 12
_diffrn_reflns_limit_l_min -12
_diffrn_reflns_number 7577
_diffrn_reflns_theta_full 25.03
_diffrn_reflns_theta_max 25.03
_diffrn_reflns_theta_min 2.48
_diffrn_standards_number 0
_exptl_absorpt_coefficient_mu 1.724
_exptl_absorpt_correction_T_max 1.00000
_exptl_absorpt_correction_T_min 0.85353
_exptl_absorpt_correction_type multi-scan
_exptl_absorpt_process_details '(SADABS; Sheldrick, 1996)'
_exptl_crystal_colour blue
_exptl_crystal_density_diffrn 1.808
_exptl_crystal_density_method 'not measured'
_exptl_crystal_description needle
_exptl_crystal_F_000 354
_exptl_crystal_size_max 0.28
_exptl_crystal_size_mid 0.06
_exptl_crystal_size_min 0.03
_refine_diff_density_max 0.495
_refine_diff_density_min -0.690
_refine_ls_extinction_method none
_refine_ls_goodness_of_fit_ref 1.168
_refine_ls_hydrogen_treatment mixed
_refine_ls_matrix_type full
_refine_ls_number_parameters 205
_refine_ls_number_reflns 2258
_refine_ls_number_restraints 2
_refine_ls_restrained_S_all 1.168
_refine_ls_R_factor_all 0.0884
_refine_ls_R_factor_gt 0.0634
_refine_ls_shift/su_max 0.001
_refine_ls_shift/su_mean 0.000
_refine_ls_structure_factor_coef Fsqd
_refine_ls_weighting_details 'calc w=1/[\s^2^(Fo^2^)+(0.0191P)^2^+2.3778P] where P=(Fo^2^+2Fc^2^)/3'
_refine_ls_weighting_scheme calc
_refine_ls_wR_factor_gt 0.0994
_refine_ls_wR_factor_ref 0.1053
_reflns_number_gt 1837
_reflns_number_total 2258
_reflns_threshold_expression I>2\s(I)
_cod_data_source_file sj5358.cif
_cod_data_source_block I
_cod_database_code 2238787

loop_
_symmetry_equiv_pos_as_xyz
'x, y, z'
'-x, -y, -z'

loop_
_atom_site_type_symbol
_atom_site_label
_atom_site_fract_x
_atom_site_fract_y
_atom_site_fract_z
_atom_site_U_iso_or_equiv
_atom_site_adp_type
_atom_site_calc_flag
_atom_site_refinement_flags
_atom_site_occupancy
_atom_site_symmetry_multiplicity
Cu Cu 0.09830(10) 0.76976(9) 0.14071(7) 0.0155(2) Uani d . 1 1
N N1 -0.0741(6) 0.7152(5) 0.2890(4) 0.0185(11) Uani d . 1 1
C C2 -0.0718(8) 0.7285(7) 0.4124(5) 0.0220(13) Uani d . 1 1
H H2 0.0206 0.7691 0.4361 0.026 Uiso calc R 1 1
C C3 -0.1984(8) 0.6857(7) 0.5071(6) 0.0247(14) Uani d . 1 1
H H3 -0.1926 0.6958 0.5939 0.030 Uiso calc R 1 1
C C4 -0.3340(8) 0.6274(7) 0.4709(6) 0.0263(14) Uani d . 1 1
H H4 -0.4235 0.5976 0.5331 0.032 Uiso calc R 1 1
C C5 -0.3374(8) 0.6133(7) 0.3427(5) 0.0244(14) Uani d . 1 1
H H5 -0.4291 0.5738 0.3167 0.029 Uiso calc R 1 1
C C6 -0.2058(7) 0.6573(6) 0.2541(5) 0.0169(12) Uani d . 1 1
C C7 -0.2052(8) 0.6497(6) 0.1132(5) 0.0180(12) Uani d . 1 1
O O7 -0.3162(5) 0.5945(5) 0.0733(4) 0.0232(9) Uani d . 1 1
N N8 -0.0714(6) 0.7116(5) 0.0432(4) 0.0164(10) Uani d . 1 1
C C9 -0.0375(7) 0.7206(6) -0.0861(5) 0.0151(12) Uani d . 1 1
O O9 -0.1195(5) 0.6830(5) -0.1644(4) 0.0227(9) Uani d . 1 1
C C10 0.1237(7) 0.7882(6) -0.1305(5) 0.0163(12) Uani d . 1 1
C C11 0.1863(8) 0.8111(6) -0.2593(5) 0.0195(13) Uani d . 1 1
H H11 0.1276 0.7848 -0.3234 0.023 Uiso calc R 1 1
C C12 0.3370(8) 0.8732(7) -0.2914(5) 0.0237(13) Uani d . 1 1
H H12 0.3830 0.8901 -0.3783 0.028 Uiso calc R 1 1
C C13 0.4194(8) 0.9104(7) -0.1954(5) 0.0228(13) Uani d . 1 1
H H13 0.5227 0.9528 -0.2159 0.027 Uiso calc R 1 1
C C14 0.3502(8) 0.8853(7) -0.0697(6) 0.0229(13) Uani d . 1 1
H H14 0.4076 0.9103 -0.0041 0.028 Uiso calc R 1 1
N N15 0.2036(6) 0.8264(5) -0.0380(4) 0.0165(10) Uani d . 1 1
N N16 0.2400(7) 0.8814(6) 0.2117(5) 0.0241(12) Uani d . 1 1
N N17 0.2333(6) 0.9146(6) 0.3164(5) 0.0206(11) Uani d . 1 1
N N18 0.2343(8) 0.9525(7) 0.4143(5) 0.0365(14) Uani d . 1 1
O O1 0.3387(5) 0.5191(5) 0.1809(4) 0.0217(9) Uani d D 1 1
H H1A 0.305(8) 0.455(6) 0.147(5) 0.026 Uiso d D 1 1
H H1B 0.440(5) 0.520(7) 0.138(5) 0.026 Uiso d D 1 1

loop_
_atom_site_aniso_label
_atom_site_aniso_U_11
_atom_site_aniso_U_22
_atom_site_aniso_U_33
_atom_site_aniso_U_12
_atom_site_aniso_U_13
_atom_site_aniso_U_23
Cu 0.0162(4) 0.0193(4) 0.0141(4) -0.0097(3) 0.0013(3) -0.0040(3)
N1 0.018(3) 0.023(3) 0.016(3) -0.008(2) -0.001(2) -0.004(2)
C2 0.023(3) 0.029(3) 0.020(3) -0.015(3) 0.004(3) -0.010(3)
C3 0.033(3) 0.029(4) 0.015(3) -0.013(3) 0.007(3) -0.007(3)
C4 0.027(3) 0.029(4) 0.023(3) -0.014(3) 0.008(3) -0.004(3)
C5 0.022(3) 0.031(4) 0.027(3) -0.016(3) 0.005(3) -0.013(3)
C6 0.020(3) 0.010(3) 0.018(3) -0.003(2) 0.002(2) -0.002(2)
C7 0.020(3) 0.013(3) 0.021(3) -0.005(2) 0.000(2) -0.006(2)
O7 0.023(2) 0.028(2) 0.026(2) -0.0158(19) 0.0003(18) -0.0074(18)
N8 0.019(2) 0.019(3) 0.016(3) -0.012(2) 0.000(2) -0.004(2)
C9 0.016(3) 0.014(3) 0.015(3) -0.005(2) -0.006(2) 0.001(2)
O9 0.021(2) 0.028(2) 0.021(2) -0.0119(18) -0.0018(18) -0.0023(18)
C10 0.016(3) 0.013(3) 0.019(3) -0.005(2) 0.000(2) -0.001(2)
C11 0.021(3) 0.022(3) 0.015(3) -0.007(3) -0.004(2) 0.000(2)
C12 0.024(3) 0.029(3) 0.016(3) -0.008(3) 0.005(2) -0.002(3)
C13 0.016(3) 0.028(3) 0.025(3) -0.012(3) 0.006(2) 0.000(3)
C14 0.020(3) 0.020(3) 0.032(4) -0.011(3) 0.001(3) -0.005(3)
N15 0.012(2) 0.020(3) 0.019(3) -0.007(2) -0.0003(19) -0.003(2)
N16 0.026(3) 0.034(3) 0.022(3) -0.022(2) 0.001(2) -0.009(2)
N17 0.022(3) 0.024(3) 0.020(3) -0.014(2) -0.005(2) -0.001(2)
N18 0.044(3) 0.052(4) 0.024(3) -0.026(3) -0.004(3) -0.011(3)
O1 0.016(2) 0.025(2) 0.025(2) -0.0093(18) 0.0014(17) -0.0069(18)

loop_
_atom_type_symbol
_atom_type_description
_atom_type_scat_dispersion_real
_atom_type_scat_dispersion_imag
_atom_type_scat_source
C C 0.0033 0.0016 'International Tables Vol C Tables 4.2.6.8 and 6.1.1.4'
H H 0.0000 0.0000 'International Tables Vol C Tables 4.2.6.8 and 6.1.1.4'
N N 0.0061 0.0033 'International Tables Vol C Tables 4.2.6.8 and 6.1.1.4'
O O 0.0106 0.0060 'International Tables Vol C Tables 4.2.6.8 and 6.1.1.4'
Cu Cu 0.3201 1.2651 'International Tables Vol C Tables 4.2.6.8 and 6.1.1.4'

loop_
_geom_angle_atom_site_label_1
_geom_angle_atom_site_label_2
_geom_angle_atom_site_label_3
_geom_angle
N16 Cu N8 165.67(19)
N16 Cu N15 91.65(19)
N8 Cu N15 80.91(18)
N16 Cu N1 103.67(19)
N8 Cu N1 82.26(18)
N15 Cu N1 162.45(16)
N16 Cu O1 93.76(18)
N8 Cu O1 98.80(16)
N15 Cu O1 92.89(16)
N1 Cu O1 94.57(16)
C2 N1 C6 119.0(5)
C2 N1 Cu 128.2(4)
C6 N1 Cu 112.8(3)
N1 C2 C3 122.9(5)
N1 C2 H2 118.5
C3 C2 H2 118.5
C2 C3 C4 118.0(5)
C2 C3 H3 121.0
C4 C3 H3 121.0
C3 C4 C5 119.4(5)
C3 C4 H4 120.3
C5 C4 H4 120.3
C6 C5 C4 119.3(5)
C6 C5 H5 120.4
C4 C5 H5 120.4
N1 C6 C5 121.4(5)
N1 C6 C7 116.6(4)
C5 C6 C7 122.0(5)
O7 C7 N8 127.9(5)
O7 C7 C6 121.1(5)
N8 C7 C6 111.0(4)
C9 N8 C7 124.6(4)
C9 N8 Cu 118.2(3)
C7 N8 Cu 116.9(3)
O9 C9 N8 129.1(5)
O9 C9 C10 120.3(5)
N8 C9 C10 110.7(4)
N15 C10 C11 121.8(5)
N15 C10 C9 115.9(4)
C11 C10 C9 122.3(5)
C12 C11 C10 118.3(5)
C12 C11 H11 120.8
C10 C11 H11 120.8
C13 C12 C11 119.4(5)
C13 C12 H12 120.3
C11 C12 H12 120.3
C14 C13 C12 119.4(5)
C14 C13 H13 120.3
C12 C13 H13 120.3
N15 C14 C13 121.6(5)
N15 C14 H14 119.2
C13 C14 H14 119.2
C14 N15 C10 119.5(5)
C14 N15 Cu 126.3(4)
C10 N15 Cu 114.0(3)
N17 N16 Cu 131.4(4)
N18 N17 N16 175.6(5)
Cu O1 H1A 106(4)
Cu O1 H1B 112(4)
H1A O1 H1B 101(5)

loop_
_geom_bond_atom_site_label_1
_geom_bond_atom_site_label_2
_geom_bond_distance
Cu N16 1.958(4)
Cu N8 1.961(4)
Cu N15 2.007(4)
Cu N1 2.009(4)
Cu O1 2.319(4)
N1 C2 1.341(6)
N1 C6 1.359(6)
C2 C3 1.388(7)
C2 H2 0.9500
C3 C4 1.393(8)
C3 H3 0.9500
C4 C5 1.394(8)
C4 H4 0.9500
C5 C6 1.382(7)
C5 H5 0.9500
C6 C7 1.509(7)
C7 O7 1.236(6)
C7 N8 1.375(7)
N8 C9 1.359(7)
C9 O9 1.235(6)
C9 C10 1.505(7)
C10 N15 1.350(7)
C10 C11 1.393(7)
C11 C12 1.390(7)
C11 H11 0.9500
C12 C13 1.386(8)
C12 H12 0.9500
C13 C14 1.380(8)
C13 H13 0.9500
C14 N15 1.344(6)
C14 H14 0.9500
N16 N17 1.198(6)
N17 N18 1.157(6)
O1 H1A 0.85(2)
O1 H1B 0.84(2)

loop_
_geom_hbond_atom_site_label_D
_geom_hbond_atom_site_label_H
_geom_hbond_atom_site_label_A
_geom_hbond_site_symmetry_A
_geom_hbond_distance_DH
_geom_hbond_distance_HA
_geom_hbond_distance_DA
_geom_hbond_angle_DHA
O1 H1A O9 2_565 0.85(2) 2.10(4) 2.843(5) 145(5)
O1 H1B O7 1_655 0.84(2) 2.13(3) 2.922(5) 157(5)
O1 H1A O7 2_565 0.85(2) 2.45(4) 3.105(5) 134(5)

loop_
_geom_torsion_atom_site_label_1
_geom_torsion_atom_site_label_2
_geom_torsion_atom_site_label_3
_geom_torsion_atom_site_label_4
_geom_torsion
N16 Cu N1 C2 -9.4(5)
N8 Cu N1 C2 -176.2(5)
N15 Cu N1 C2 -159.6(5)
O1 Cu N1 C2 85.6(5)
N16 Cu N1 C6 171.0(4)
N8 Cu N1 C6 4.3(4)
N15 Cu N1 C6 20.9(8)
O1 Cu N1 C6 -94.0(4)
C6 N1 C2 C3 0.0(8)
Cu N1 C2 C3 -179.5(4)
N1 C2 C3 C4 -0.4(9)
C2 C3 C4 C5 0.4(9)
C3 C4 C5 C6 0.0(9)
C2 N1 C6 C5 0.5(8)
Cu N1 C6 C5 -179.9(4)
C2 N1 C6 C7 178.3(5)
Cu N1 C6 C7 -2.1(6)
C4 C5 C6 N1 -0.5(8)
C4 C5 C6 C7 -178.2(5)
N1 C6 C7 O7 177.9(5)
C5 C6 C7 O7 -4.3(8)
N1 C6 C7 N8 -2.6(7)
C5 C6 C7 N8 175.2(5)
O7 C7 N8 C9 -0.7(9)
C6 C7 N8 C9 179.9(5)
O7 C7 N8 Cu -174.3(4)
C6 C7 N8 Cu 6.3(6)
N16 Cu N8 C9 64.4(10)
N15 Cu N8 C9 4.9(4)
N1 Cu N8 C9 179.9(4)
O1 Cu N8 C9 -86.6(4)
N16 Cu N8 C7 -121.6(8)
N15 Cu N8 C7 179.0(4)
N1 Cu N8 C7 -6.0(4)
O1 Cu N8 C7 87.4(4)
C7 N8 C9 O9 2.8(9)
Cu N8 C9 O9 176.3(4)
C7 N8 C9 C10 -177.7(5)
Cu N8 C9 C10 -4.1(6)
O9 C9 C10 N15 179.7(5)
N8 C9 C10 N15 0.1(6)
O9 C9 C10 C11 0.0(8)
N8 C9 C10 C11 -179.6(5)
N15 C10 C11 C12 0.8(8)
C9 C10 C11 C12 -179.6(5)
C10 C11 C12 C13 0.0(8)
C11 C12 C13 C14 -0.1(8)
C12 C13 C14 N15 -0.4(8)
C13 C14 N15 C10 1.1(8)
C13 C14 N15 Cu 175.7(4)
C11 C10 N15 C14 -1.3(8)
C9 C10 N15 C14 179.1(5)
C11 C10 N15 Cu -176.6(4)
C9 C10 N15 Cu 3.8(6)
N16 Cu N15 C14 12.8(5)
N8 Cu N15 C14 -179.5(5)
N1 Cu N15 C14 163.8(5)
O1 Cu N15 C14 -81.1(4)
N16 Cu N15 C10 -172.3(4)
N8 Cu N15 C10 -4.6(4)
N1 Cu N15 C10 -21.3(8)
O1 Cu N15 C10 93.8(4)
N8 Cu N16 N17 112.7(8)
N15 Cu N16 N17 171.0(5)
N1 Cu N16 N17 -0.4(6)
O1 Cu N16 N17 -96.0(5)
Cu N16 N17 N18 -171(7)
